data_2106545
loop_
_publ_author_name
'Lazarini, F.'

_publ_section_title
;
 Sodium Hexabromobismuthate(III) Decabromodibismuthate 18-Hydrate
;
_journal_name_full 'Acta Crystallographica B (24,1968-38,1982)'
_journal_page_first 2748
_journal_page_last 2750
_journal_volume 36
_journal_year 1980
_chemical_formula_sum 'Bi3 Br16 H36 Na7 O18'
_chemical_name_systematic 'Na7 (Bi Br6) (Bi2 Br10) (H2 O)18'
_space_group_IT_number 2
_symmetry_space_group_name_Hall '-P 1'
_symmetry_space_group_name_H-M 'P -1'
_cell_angle_alpha 97.7
_cell_angle_beta 104.99
_cell_angle_gamma 86.19
_cell_formula_units_Z 1
_cell_length_a 8.381
_cell_length_b 9.367
_cell_length_c 16.855
_cell_volume 1265.948
_citation_journal_id_ASTM ACBCAR
_cod_data_source_file Lazarini_ACBCAR_1980_57.cif
_cod_data_source_block H36Bi3Br16Na7O18
_cod_original_formula_sum 'H36 Bi3 Br16 Na7 O18'
_cod_database_code 2106545

loop_
_symmetry_equiv_pos_as_xyz
x,y,z
-x,-y,-z

loop_
_atom_site_label
_atom_site_type_symbol
_atom_site_fract_x
_atom_site_fract_y
_atom_site_fract_z
_atom_site_occupancy
_atom_site_U_iso_or_equiv
Br1 Br-1 0.0128 0.2867 -0.0342 1 0.0
O4 O-2 0.061 -0.112 0.279 1 0.0
Br5 Br-1 0.4034 0.1561 0.3946 1 0.0
Na2 Na+1 0.089 0.118 0.255 1 0.0
O1 O-2 0.765 0.45 0.084 1 0.0
Na3 Na+1 -0.057 -0.04 0.392 1 0.0
O6 O-2 -0.115 -0.283 0.397 1 0.0
O5 O-2 -0.014 0.204 0.369 1 0.0
Br2 Br-1 -0.1962 0.0931 0.116 1 0.0
Na1 Na+1 0.5 0.5 0 1 0.0
O9 O-2 0.809 0.69 0.206 1 0.0
Br3 Br-1 0.2964 0.0437 0.1283 1 0.0
Br8 Br-1 0.2402 0.5407 0.4954 1 0.0
Bi1 Bi+3 0 0 0 1 0.0
Bi2 Bi+3 0.4322 0.4504 0.367 1 0.0
O3 O-2 0.413 0.611 0.123 1 0.0
O7 O-2 -0.332 -0.013 0.278 1 0.0
Br4 Br-1 0.4577 0.7412 0.3487 1 0.0
Na4 Na+1 0.562 0.82 0.156 1 0.0
Br6 Br-1 0.1505 0.4375 0.2439 1 0.0
Br7 Br-1 0.6257 0.3676 0.2587 1 0.0
O2 O-2 0.437 0.241 -0.014 1 0.0
O8 O-2 0.197 -0.052 0.501 1 0.0
